data_1549369
loop_
_publ_author_name
'Wang, Zikuan'
'Yao, Zhengmin'
'Lyu, Zeyu'
'Xiong, Qinsi'
'Wang, Bingwu'
'Fu, Xuefeng'

_publ_section_title
;
 Thermodynamic and reactivity studies of a tin corrole-cobalt porphyrin
 heterobimetallic complex.
;
_journal_issue 22
_journal_name_full 'Chemical science'
_journal_page_first 4999
_journal_page_last 5007
_journal_paper_doi 10.1039/c8sc01269e
_journal_volume 9
_journal_year 2018
_chemical_formula_moiety 'C85 H44 Co F15 N8 O4 Sn'
_chemical_formula_sum 'C85 H44 Co F15 N8 O4 Sn'
_chemical_formula_weight 1703.90
_chemical_name_systematic (TPFC)Sn-Co(TAP)
_chemical_properties_physical ', Heat-sensitive,Light-sensitive'
_space_group_crystal_system monoclinic
_space_group_IT_number 14
_space_group_name_Hall '-P 2ybc'
_space_group_name_H-M_alt 'P 1 21/c 1'
_symmetry_space_group_name_Hall '-P 2ybc'
_symmetry_space_group_name_H-M 'P 1 21/c 1'
_atom_sites_solution_hydrogens geom
_audit_creation_date 2016-05-16
_audit_creation_method
;
Olex2 1.2
(compiled 2016.02.19 svn.r3266 for OlexSys, GUI svn.r5155)
;
_audit_update_record
;
2017-03-29 deposited with the CCDC.
2018-05-01 downloaded from the CCDC.
;
_cell_angle_alpha 90
_cell_angle_beta 96.735(4)
_cell_angle_gamma 90
_cell_formula_units_Z 4
_cell_length_a 17.250(5)
_cell_length_b 13.082(3)
_cell_length_c 32.044(9)
_cell_measurement_reflns_used 18067
_cell_measurement_temperature 173.1500
_cell_measurement_theta_max 27.4497
_cell_measurement_theta_min 1.1887
_cell_volume 7181(3)
_computing_cell_refinement 'CrystalClear (Rigaku Inc., 2007)'
_computing_data_collection 'CrystalClear (Rigaku Inc., 2007)'
_computing_data_reduction 'CrystalClear (Rigaku Inc., 2007)'
_computing_molecular_graphics 'Olex2 (Dolomanov et al., 2009)'
_computing_publication_material 'CIFTAB (Sheldrick, 2013)'
_computing_structure_refinement 'SHELXL (Sheldrick, 2014)'
_computing_structure_solution
;
'SHELXT (Sheldrick, 2014)'
;
_diffrn_ambient_temperature 173.1500
_diffrn_detector_area_resol_mean 28.5714
_diffrn_measured_fraction_theta_full 0.998
_diffrn_measured_fraction_theta_max 0.996
_diffrn_measurement_details
;
scan:
    Number of images: 300
               Slice: -110.0000 - 40.0000
         Image width: 0.5000
            Exp time: 20.0000
       Rotation axis: Omega
               Omega: 0.0000
                 Chi: 45.0000
                 Phi: 180.0000
                 XTD: 45.1782
              2theta: -19.9782
scan:
    Number of images: 300
               Slice: -110.0000 - 40.0000
         Image width: 0.5000
            Exp time: 20.0000
       Rotation axis: Omega
               Omega: 0.0000
                 Chi: 45.0000
                 Phi: 270.0000
                 XTD: 45.1782
              2theta: -19.9782
;
_diffrn_measurement_device
;
Saturn724+ (2x2 bin mode)
;
_diffrn_measurement_device_details
;
AFC10: Fixed Chi 2 circle
;
_diffrn_measurement_device_type 'MM007-HF CCD(Saturn 724+)'
_diffrn_measurement_method '\w scans at fixed \c = 45\%'
_diffrn_orient_matrix_type d*Trek
_diffrn_orient_matrix_UB_11 0.0549
_diffrn_orient_matrix_UB_12 -0.0114
_diffrn_orient_matrix_UB_13 -0.0163
_diffrn_orient_matrix_UB_21 -0.0212
_diffrn_orient_matrix_UB_22 -0.0698
_diffrn_orient_matrix_UB_23 -0.0227
_diffrn_orient_matrix_UB_31 -0.0027
_diffrn_orient_matrix_UB_32 0.0104
_diffrn_orient_matrix_UB_33 -0.0295
_diffrn_radiation_detector CCD
_diffrn_radiation_monochromator Confocal
_diffrn_radiation_type MoK\a
_diffrn_radiation_wavelength 0.71073
_diffrn_reflns_av_R_equivalents 0.0653
_diffrn_reflns_av_unetI/netI 0.0726
_diffrn_reflns_Laue_measured_fraction_full 0.998
_diffrn_reflns_Laue_measured_fraction_max 0.996
_diffrn_reflns_limit_h_max 22
_diffrn_reflns_limit_h_min -22
_diffrn_reflns_limit_k_max 16
_diffrn_reflns_limit_k_min -16
_diffrn_reflns_limit_l_max 41
_diffrn_reflns_limit_l_min -32
_diffrn_reflns_number 47149
_diffrn_reflns_point_group_measured_fraction_full 0.998
_diffrn_reflns_point_group_measured_fraction_max 0.996
_diffrn_reflns_theta_full 26.000
_diffrn_reflns_theta_max 27.409
_diffrn_reflns_theta_min 1.683
_diffrn_source 'Rotating Anode'
_diffrn_source_current 24.0000
_diffrn_source_power 1.2000
_diffrn_source_voltage 50.0000
_exptl_absorpt_coefficient_mu 0.679
_exptl_absorpt_correction_T_max 1.00000
_exptl_absorpt_correction_T_min 0.61813
_exptl_absorpt_correction_type multi-scan
_exptl_absorpt_process_details 'CrystalClear (Rigaku Inc., 2007)'
_exptl_crystal_colour black
_exptl_crystal_colour_primary black
_exptl_crystal_density_diffrn 1.576
_exptl_crystal_description plate
_exptl_crystal_F_000 3416
_exptl_crystal_size_max 0.193
_exptl_crystal_size_mid 0.109
_exptl_crystal_size_min 0.046
_refine_diff_density_max 1.558
_refine_diff_density_min -0.996
_refine_diff_density_rms 0.098
_refine_ls_extinction_method none
_refine_ls_goodness_of_fit_ref 1.173
_refine_ls_hydrogen_treatment constr
_refine_ls_matrix_type full
_refine_ls_number_parameters 1104
_refine_ls_number_reflns 16271
_refine_ls_number_restraints 294
_refine_ls_restrained_S_all 1.176
_refine_ls_R_factor_all 0.1103
_refine_ls_R_factor_gt 0.0940
_refine_ls_shift/su_max 0.002
_refine_ls_shift/su_mean 0.000
_refine_ls_structure_factor_coef Fsqd
_refine_ls_weighting_details 'w=1/[\s^2^(Fo^2^)+(0.0624P)^2^+20.3502P] where P=(Fo^2^+2Fc^2^)/3'
_refine_ls_weighting_scheme calc
_refine_ls_wR_factor_gt 0.2020
_refine_ls_wR_factor_ref 0.2127
_reflns_Friedel_coverage 0.000
_reflns_number_gt 13607
_reflns_number_total 16271
_reflns_threshold_expression 'I > 2\s(I)'
_cod_data_source_file c8sc01269e2.cif
_cod_data_source_block mx4830a_sq
_cod_depositor_comments 'Adding full bibliography for 1549367--1549371.cif.'
_cod_database_code 1549369
_shelx_space_group_comment
;
The symmetry employed for this shelxl refinement is uniquely defined
by the following loop, which should always be used as a source of
symmetry information in preference to the above space-group names.
They are only intended as comments.
;
_diffrn_number_total 16990
_olex2_refinement_description
;
1. Fixed Uiso
 At 1.2 times of:
  All C(H) groups
 At 1.5 times of:
  All C(H,H,H) groups
2. Restrained distances
 C79-C74 = C79-C78 = C78-C77
 1.39 with sigma of 0.01
 C79A-C78A = C78A-C77 = C77-C76
 1.39 with sigma of 0.01
3. Uiso/Uaniso restraints and constraints
F6 \\sim F7 \\sim F9 \\sim F10 \\sim C75 \\sim C76 \\sim C78 \\sim C79 \\sim
C76A \\sim C75A \\sim F6A \\sim F7A \\sim F10A \\sim F9A \\sim C79A \\sim C78A:
within 1.7A with sigma of 0.02 and sigma for terminal atoms of 0.04
Uanis(F6) \\sim Ueq, Uanis(F7) \\sim Ueq, Uanis(F8) \\sim Ueq, Uanis(F9) \\sim
Ueq, Uanis(F10) \\sim Ueq, Uanis(C75) \\sim Ueq, Uanis(C76) \\sim Ueq,
Uanis(C78) \\sim Ueq, Uanis(C79) \\sim Ueq, Uanis(C76A) \\sim Ueq, Uanis(C75A)
\\sim Ueq, Uanis(F6A) \\sim Ueq, Uanis(F7A) \\sim Ueq, Uanis(F10A) \\sim Ueq,
Uanis(F9A) \\sim Ueq, Uanis(C79A) \\sim Ueq, Uanis(C78A) \\sim Ueq: with sigma
of 0.01 and sigma for terminal atoms of 0.02
4. Others
 Sof(F9)=Sof(F10)=Sof(C78)=Sof(C79)=Sof(C76A)=Sof(C75A)=Sof(F6A)=Sof(F7A)=1-
 FVAR(1)
 Sof(F6)=Sof(F7)=Sof(C75)=Sof(C76)=Sof(F10A)=Sof(F9A)=Sof(C79A)=Sof(C78A)=
 FVAR(1)
5.a Aromatic/amide H refined with riding coordinates:
 C0AA(H0AA), C1AA(H1AA), C4AA(H4AA), C5AA(H5AA), C12(H12), C13(H13), C17(H17),
 C18(H18), C22(H22), C23(H23), C25(H25), C26(H26), C29(H29), C30(H30), C32(H32),
  C33(H33), C36(H36), C37(H37), C39(H39), C40(H40), C43(H43), C44(H44),
 C46(H46), C47(H47), C50(H50), C51(H51), C55(H55), C56(H56), C60(H60), C61(H61),
  C65(H65), C66(H66)
5.b Idealised Me refined as rotating group:
 C27(H27A,H27B,H27C), C34(H34A,H34B,H34C), C41(H41A,H41B,H41C), C48(H48A,H48B,
 H48C)
;
_shelx_shelxl_version_number 2014/7
_olex2_submission_special_instructions 'No special instructions were received'

loop_
_space_group_symop_operation_xyz
'x, y, z'
'-x, y+1/2, -z+1/2'
'-x, -y, -z'
'x, -y-1/2, z-1/2'

loop_
_atom_site_label
_atom_site_type_symbol
_atom_site_fract_x
_atom_site_fract_y
_atom_site_fract_z
_atom_site_U_iso_or_equiv
_atom_site_adp_type
_atom_site_occupancy
_atom_site_site_symmetry_order
_atom_site_calc_flag
_atom_site_refinement_flags_posn
_atom_site_refinement_flags_adp
_atom_site_refinement_flags_occupancy
_atom_site_disorder_assembly
_atom_site_disorder_group
Sn1 Sn 0.65319(2) 0.27325(3) 0.61020(2) 0.04015(13) Uani 1 1 d . . . . .
Co1 Co 0.65127(4) 0.40446(6) 0.55528(2) 0.03668(19) Uani 1 1 d . . . . .
F1 F 0.4088(3) 0.1444(4) 0.70449(15) 0.0790(13) Uani 1 1 d . . . . .
F2 F 0.2797(3) 0.1730(5) 0.74287(17) 0.110(2) Uani 1 1 d . . . . .
F3 F 0.2139(3) 0.3604(6) 0.74512(18) 0.126(2) Uani 1 1 d . . . . .
F4 F 0.2788(3) 0.5215(5) 0.70801(17) 0.1025(18) Uani 1 1 d . . . . .
F5 F 0.4041(3) 0.4946(3) 0.66743(13) 0.0702(11) Uani 1 1 d . . . . .
F6 F 0.8246(11) 0.5350(9) 0.7240(4) 0.108(5) Uani 0.466(12) 1 d . U P A 1
F7 F 0.9061(13) 0.5835(12) 0.7977(5) 0.131(6) Uani 0.466(12) 1 d . U P A 1
F8 F 0.9345(4) 0.4447(6) 0.85878(19) 0.148(3) Uani 1 1 d . U . . .
F9 F 0.8365(10) 0.2871(13) 0.8555(4) 0.118(5) Uani 0.534(12) 1 d . U P A 2
F10 F 0.7506(7) 0.2377(10) 0.7828(3) 0.085(3) Uani 0.534(12) 1 d . U P A 2
F11 F 0.9291(3) 0.1403(4) 0.55397(16) 0.0839(14) Uani 1 1 d . . . . .
F12 F 1.0425(2) 0.0079(4) 0.53870(16) 0.0890(15) Uani 1 1 d . . . . .
F13 F 1.0321(3) -0.1928(4) 0.56073(17) 0.0894(15) Uani 1 1 d . . . . .
F14 F 0.9117(3) -0.2561(3) 0.60068(18) 0.0863(15) Uani 1 1 d . . . . .
F15 F 0.7993(2) -0.1256(3) 0.61706(15) 0.0760(13) Uani 1 1 d . . . . .
O1 O 0.7501(3) -0.0496(4) 0.35225(18) 0.0786(16) Uani 1 1 d . . . . .
O2 O 0.1300(2) 0.2860(4) 0.49564(15) 0.0606(12) Uani 1 1 d . . . . .
O3 O 0.5612(3) 0.9619(4) 0.71080(15) 0.0667(14) Uani 1 1 d . . . . .
O4 O 1.1750(2) 0.4786(5) 0.62289(16) 0.0711(15) Uani 1 1 d . . . . .
N1 N 0.7436(3) 0.3553(4) 0.53127(15) 0.0403(11) Uani 1 1 d . . . . .
N2 N 0.5849(2) 0.3209(4) 0.51477(14) 0.0387(10) Uani 1 1 d . . . . .
N3 N 0.5574(2) 0.4720(4) 0.57152(14) 0.0383(10) Uani 1 1 d . . . . .
N4 N 0.7171(2) 0.4916(4) 0.59432(14) 0.0398(11) Uani 1 1 d . . . . .
N5 N 0.5401(3) 0.2087(4) 0.60825(16) 0.0449(12) Uani 1 1 d . . . . .
N6 N 0.6593(3) 0.1269(4) 0.58338(16) 0.0452(12) Uani 1 1 d . . . . .
N7 N 0.7614(3) 0.2238(4) 0.64216(16) 0.0457(12) Uani 1 1 d . . . . .
N8 N 0.6264(3) 0.3197(4) 0.66986(16) 0.0474(12) Uani 1 1 d . . . . .
C1 C 0.8213(3) 0.3829(5) 0.5434(2) 0.0482(15) Uani 1 1 d . . . . .
C0AA C 0.8699(3) 0.3385(6) 0.5149(2) 0.0560(17) Uani 1 1 d . . . . .
H0AA H 0.9236 0.3471 0.5158 0.067 Uiso 1 1 calc R . . . .
C1AA C 0.8252(4) 0.2831(5) 0.4868(2) 0.0534(16) Uani 1 1 d . . . . .
H1AA H 0.8417 0.2468 0.4645 0.064 Uiso 1 1 calc R . . . .
C2AA C 0.7472(3) 0.2895(5) 0.49724(19) 0.0456(14) Uani 1 1 d . . . . .
C3AA C 0.6845(3) 0.2351(5) 0.47732(18) 0.0429(13) Uani 1 1 d . . . . .
C6 C 0.6089(3) 0.2473(5) 0.48688(18) 0.0416(13) Uani 1 1 d . . . . .
C4AA C 0.5430(3) 0.1910(5) 0.46786(19) 0.0454(14) Uani 1 1 d . . . . .
H4AA H 0.5442 0.1380 0.4486 0.055 Uiso 1 1 calc R . . . .
C5AA C 0.4789(4) 0.2285(5) 0.4829(2) 0.0483(14) Uani 1 1 d . . . . .
H5AA H 0.4278 0.2058 0.4762 0.058 Uiso 1 1 calc R . . . .
C9 C 0.5043(3) 0.3098(5) 0.51122(18) 0.0406(12) Uani 1 1 d . . . . .
C10 C 0.4525(3) 0.3737(5) 0.52990(18) 0.0408(13) Uani 1 1 d . . . . .
C11 C 0.4802(3) 0.4547(5) 0.55530(18) 0.0411(13) Uani 1 1 d . . . . .
C12 C 0.4310(3) 0.5328(5) 0.56929(18) 0.0436(13) Uani 1 1 d . . . . .
H12 H 0.3773 0.5387 0.5622 0.052 Uiso 1 1 calc R . . . .
C13 C 0.4768(3) 0.5959(5) 0.59447(18) 0.0427(13) Uani 1 1 d . . . . .
H13 H 0.4605 0.6539 0.6078 0.051 Uiso 1 1 calc R . . . .
C14 C 0.5554(3) 0.5576(5) 0.59713(17) 0.0390(12) Uani 1 1 d . . . . .
C15 C 0.6183(3) 0.6016(4) 0.62178(17) 0.0381(12) Uani 1 1 d . . . . .
C16 C 0.6942(3) 0.5651(5) 0.62128(18) 0.0409(13) Uani 1 1 d . . . . .
C17 C 0.7605(4) 0.6075(5) 0.6467(2) 0.0509(15) Uani 1 1 d . . . . .
H17 H 0.7596 0.6571 0.6674 0.061 Uiso 1 1 calc R . . . .
C18 C 0.8242(4) 0.5620(5) 0.6349(2) 0.0529(16) Uani 1 1 d . . . . .
H18 H 0.8756 0.5741 0.6460 0.063 Uiso 1 1 calc R . . . .
C19 C 0.7986(3) 0.4915(5) 0.60216(19) 0.0435(13) Uani 1 1 d . . . . .
C20 C 0.8482(3) 0.4410(5) 0.5779(2) 0.0488(15) Uani 1 1 d . . . . .
C21 C 0.7002(3) 0.1587(5) 0.4444(2) 0.0452(14) Uani 1 1 d . . . . .
C22 C 0.7502(4) 0.0767(5) 0.4555(2) 0.0535(16) Uani 1 1 d . . . . .
H22 H 0.7725 0.0700 0.4833 0.064 Uiso 1 1 calc R . . . .
C23 C 0.7673(4) 0.0042(6) 0.4256(2) 0.0610(18) Uani 1 1 d . . . . .
H23 H 0.7994 -0.0512 0.4336 0.073 Uiso 1 1 calc R . . . .
C24 C 0.7364(4) 0.0160(6) 0.3847(2) 0.0619(19) Uani 1 1 d . . . . .
C25 C 0.6864(5) 0.0958(7) 0.3725(2) 0.072(2) Uani 1 1 d . . . . .
H25 H 0.6642 0.1015 0.3447 0.086 Uiso 1 1 calc R . . . .
C26 C 0.6693(4) 0.1680(6) 0.4024(2) 0.0576(18) Uani 1 1 d . . . . .
H26 H 0.6369 0.2229 0.3940 0.069 Uiso 1 1 calc R . . . .
C27 C 0.8037(6) -0.1318(8) 0.3626(3) 0.104(4) Uani 1 1 d . . . . .
H27A H 0.8099 -0.1703 0.3377 0.156 Uiso 1 1 calc GR . . . .
H27B H 0.7839 -0.1757 0.3829 0.156 Uiso 1 1 calc GR . . . .
H27C H 0.8534 -0.1047 0.3741 0.156 Uiso 1 1 calc GR . . . .
C28 C 0.3667(3) 0.3562(5) 0.52132(18) 0.0418(13) Uani 1 1 d . . . . .
C29 C 0.3293(3) 0.3458(5) 0.48093(19) 0.0474(14) Uani 1 1 d . . . . .
H29 H 0.3581 0.3535 0.4584 0.057 Uiso 1 1 calc R . . . .
C30 C 0.2502(4) 0.3241(5) 0.4731(2) 0.0504(15) Uani 1 1 d . . . . .
H30 H 0.2266 0.3181 0.4456 0.060 Uiso 1 1 calc R . . . .
C31 C 0.2068(3) 0.3116(5) 0.5062(2) 0.0511(15) Uani 1 1 d . . . . .
C32 C 0.2411(4) 0.3268(5) 0.5468(2) 0.0529(16) Uani 1 1 d . . . . .
H32 H 0.2114 0.3230 0.5692 0.063 Uiso 1 1 calc R . . . .
C33 C 0.3210(3) 0.3480(5) 0.5540(2) 0.0476(14) Uani 1 1 d . . . . .
H33 H 0.3441 0.3569 0.5814 0.057 Uiso 1 1 calc R . . . .
C34 C 0.0848(4) 0.2655(7) 0.5287(3) 0.071(2) Uani 1 1 d . . . . .
H34A H 0.0336 0.2435 0.5173 0.107 Uiso 1 1 calc GR . . . .
H34B H 0.0806 0.3265 0.5450 0.107 Uiso 1 1 calc GR . . . .
H34C H 0.1095 0.2127 0.5464 0.107 Uiso 1 1 calc GR . . . .
C35 C 0.6048(3) 0.6960(5) 0.64554(18) 0.0429(13) Uani 1 1 d . . . . .
C36 C 0.5582(4) 0.6961(5) 0.6783(2) 0.0528(16) Uani 1 1 d . . . . .
H36 H 0.5365 0.6352 0.6864 0.063 Uiso 1 1 calc R . . . .
C37 C 0.5439(4) 0.7857(5) 0.6988(2) 0.0569(17) Uani 1 1 d . . . . .
H37 H 0.5122 0.7847 0.7203 0.068 Uiso 1 1 calc R . . . .
C38 C 0.5764(4) 0.8777(5) 0.68746(19) 0.0471(14) Uani 1 1 d . . . . .
C39 C 0.6214(4) 0.8793(5) 0.65485(19) 0.0484(14) Uani 1 1 d . . . . .
H39 H 0.6433 0.9400 0.6467 0.058 Uiso 1 1 calc R . . . .
C40 C 0.6336(4) 0.7881(5) 0.63419(19) 0.0475(14) Uani 1 1 d . . . . .
H40 H 0.6627 0.7899 0.6115 0.057 Uiso 1 1 calc R . . . .
C41 C 0.5922(5) 1.0573(6) 0.7003(3) 0.077(2) Uani 1 1 d . . . . .
H41A H 0.5723 1.0749 0.6720 0.115 Uiso 1 1 calc GR . . . .
H41B H 0.6481 1.0531 0.7027 0.115 Uiso 1 1 calc GR . . . .
H41C H 0.5771 1.1088 0.7191 0.115 Uiso 1 1 calc GR . . . .
C42 C 0.9353(3) 0.4543(5) 0.5888(2) 0.0483(14) Uani 1 1 d . . . . .
C43 C 0.9759(4) 0.3901(7) 0.6187(2) 0.073(2) Uani 1 1 d . . . . .
H43 H 0.9495 0.3390 0.6314 0.088 Uiso 1 1 calc R . . . .
C44 C 1.0557(4) 0.4026(7) 0.6295(3) 0.083(3) Uani 1 1 d . . . . .
H44 H 1.0819 0.3608 0.6499 0.099 Uiso 1 1 calc R . . . .
C45 C 1.0961(4) 0.4753(6) 0.6105(2) 0.0569(17) Uani 1 1 d . . . . .
C46 C 1.0575(4) 0.5377(5) 0.5807(3) 0.0613(18) Uani 1 1 d . . . . .
H46 H 1.0845 0.5873 0.5675 0.074 Uiso 1 1 calc R . . . .
C47 C 0.9766(4) 0.5260(6) 0.5703(2) 0.0605(18) Uani 1 1 d . . . . .
H47 H 0.9505 0.5688 0.5502 0.073 Uiso 1 1 calc R . . . .
C48 C 1.2180(4) 0.5564(7) 0.6051(3) 0.084(3) Uani 1 1 d . . . . .
H48A H 1.2143 0.5470 0.5752 0.126 Uiso 1 1 calc GR . . . .
H48B H 1.2717 0.5528 0.6168 0.126 Uiso 1 1 calc GR . . . .
H48C H 1.1970 0.6220 0.6111 0.126 Uiso 1 1 calc GR . . . .
C49 C 0.5231(3) 0.1295(5) 0.5812(2) 0.0481(14) Uani 1 1 d . . . . .
C50 C 0.4435(4) 0.1039(5) 0.5813(2) 0.0526(16) Uani 1 1 d . . . . .
H50 H 0.4163 0.0539 0.5650 0.063 Uiso 1 1 calc R . . . .
C51 C 0.4138(4) 0.1674(5) 0.6100(2) 0.0552(16) Uani 1 1 d . . . . .
H51 H 0.3628 0.1676 0.6168 0.066 Uiso 1 1 calc R . . . .
C52 C 0.4757(3) 0.2329(5) 0.6276(2) 0.0467(14) Uani 1 1 d . . . . .
C53 C 0.4816(3) 0.3013(5) 0.66128(19) 0.0446(13) Uani 1 1 d . . . . .
C54 C 0.5519(4) 0.3434(5) 0.68079(18) 0.0454(14) Uani 1 1 d . . . . .
C55 C 0.5627(4) 0.4024(5) 0.71842(19) 0.0493(15) Uani 1 1 d . . . . .
H55 H 0.5229 0.4301 0.7321 0.059 Uiso 1 1 calc R . . . .
C56 C 0.6402(4) 0.4119(5) 0.7311(2) 0.0540(16) Uani 1 1 d . . . . .
H56 H 0.6627 0.4473 0.7546 0.065 Uiso 1 1 calc R . . . .
C57 C 0.6813(4) 0.3570(5) 0.70140(18) 0.0477(14) Uani 1 1 d . . . . .
C58 C 0.7612(4) 0.3318(5) 0.7058(2) 0.0516(15) Uani 1 1 d . . . . .
C59 C 0.7981(4) 0.2663(5) 0.6791(2) 0.0513(15) Uani 1 1 d . . . . .
C60 C 0.8755(4) 0.2240(6) 0.6864(2) 0.0591(18) Uani 1 1 d . . . . .
H60 H 0.9130 0.2397 0.7087 0.071 Uiso 1 1 calc R . . . .
C61 C 0.8837(4) 0.1577(5) 0.6553(2) 0.0543(16) Uani 1 1 d . . . . .
H61 H 0.9285 0.1201 0.6525 0.065 Uiso 1 1 calc R . . . .
C62 C 0.8133(3) 0.1536(5) 0.62700(19) 0.0447(13) Uani 1 1 d . . . . .
C63 C 0.7956(3) 0.0834(5) 0.5944(2) 0.0464(14) Uani 1 1 d . . . . .
C64 C 0.7199(3) 0.0664(5) 0.57341(19) 0.0436(13) Uani 1 1 d . . . . .
C65 C 0.6871(4) -0.0126(5) 0.5466(2) 0.0538(16) Uani 1 1 d . . . . .
H65 H 0.7146 -0.0634 0.5343 0.065 Uiso 1 1 calc R . . . .
C66 C 0.6072(4) -0.0008(5) 0.5420(2) 0.0541(16) Uani 1 1 d . . . . .
H66 H 0.5711 -0.0418 0.5259 0.065 Uiso 1 1 calc R . . . .
C67 C 0.5898(3) 0.0845(5) 0.56608(19) 0.0441(13) Uani 1 1 d . . . . .
C68 C 0.4098(4) 0.3190(6) 0.6831(2) 0.0531(16) Uani 1 1 d . . . . .
C69 C 0.3756(4) 0.2374(7) 0.7027(2) 0.065(2) Uani 1 1 d . . . . .
C70 C 0.3100(5) 0.2509(8) 0.7232(3) 0.077(2) Uani 1 1 d . . . . .
C71 C 0.2780(5) 0.3461(9) 0.7249(3) 0.085(3) Uani 1 1 d . . . . .
C72 C 0.3088(4) 0.4280(8) 0.7056(2) 0.074(2) Uani 1 1 d . . . . .
C73 C 0.3743(4) 0.4129(6) 0.6851(2) 0.0566(17) Uani 1 1 d . . . . .
C74 C 0.8080(4) 0.3639(6) 0.7459(2) 0.0570(17) Uani 1 1 d D . . . .
C75 C 0.8318(14) 0.4607(18) 0.7538(7) 0.078(5) Uani 0.466(12) 1 d . U P A 1
C76 C 0.8713(14) 0.4912(15) 0.7917(6) 0.086(5) Uani 0.466(12) 1 d D U P A 1
C77 C 0.8941(6) 0.4189(7) 0.8221(3) 0.102(3) Uani 1 1 d D . . . .
C78 C 0.8447(12) 0.3367(14) 0.8212(7) 0.079(5) Uani 0.534(12) 1 d D U P A 2
C79 C 0.8004(12) 0.3147(15) 0.7833(4) 0.067(4) Uani 0.534(12) 1 d D U P A 2
C80 C 0.8593(3) 0.0115(5) 0.5847(2) 0.0493(15) Uani 1 1 d . . . . .
C81 C 0.9219(4) 0.0418(6) 0.5648(2) 0.0592(18) Uani 1 1 d . . . . .
C82 C 0.9800(4) -0.0251(7) 0.5572(2) 0.064(2) Uani 1 1 d . . . . .
C83 C 0.9753(4) -0.1249(6) 0.5679(2) 0.063(2) Uani 1 1 d . . . . .
C84 C 0.9156(4) -0.1585(5) 0.5883(3) 0.0621(18) Uani 1 1 d . . . . .
C85 C 0.8582(4) -0.0892(5) 0.5964(2) 0.0551(16) Uani 1 1 d . . . . .
C76A C 0.9103(14) 0.4687(17) 0.7866(6) 0.093(5) Uani 0.534(12) 1 d . U P A 2
C75A C 0.8661(13) 0.4394(18) 0.7486(7) 0.086(5) Uani 0.534(12) 1 d . U P A 2
F6A F 0.8829(9) 0.4885(13) 0.7135(4) 0.138(6) Uani 0.534(12) 1 d . U P A 2
F7A F 0.9667(12) 0.5428(15) 0.7854(6) 0.173(7) Uani 0.534(12) 1 d . U P A 2
F10A F 0.7967(12) 0.1978(13) 0.7737(5) 0.119(5) Uani 0.466(12) 1 d . U P A 1
F9A F 0.8760(12) 0.2514(15) 0.8485(6) 0.125(6) Uani 0.466(12) 1 d . U P A 1
C79A C 0.8203(14) 0.2956(19) 0.7780(6) 0.067(5) Uani 0.466(12) 1 d D U P A 1
C78A C 0.8618(15) 0.3230(13) 0.8162(8) 0.075(5) Uani 0.466(12) 1 d D U P A 1

loop_
_atom_site_aniso_label
_atom_site_aniso_U_11
_atom_site_aniso_U_22
_atom_site_aniso_U_33
_atom_site_aniso_U_23
_atom_site_aniso_U_13
_atom_site_aniso_U_12
Sn1 0.0271(2) 0.0492(2) 0.0439(2) 0.00070(17) 0.00299(15) 0.00263(17)
Co1 0.0210(3) 0.0461(4) 0.0429(4) -0.0011(3) 0.0036(3) 0.0058(3)
F1 0.075(3) 0.078(3) 0.087(3) 0.019(2) 0.022(2) -0.003(3)
F2 0.083(4) 0.158(5) 0.096(4) 0.023(4) 0.041(3) -0.038(4)
F3 0.065(3) 0.215(7) 0.107(4) -0.027(4) 0.050(3) -0.001(4)
F4 0.070(3) 0.132(5) 0.107(4) -0.034(3) 0.017(3) 0.039(3)
F5 0.067(3) 0.072(3) 0.074(3) 0.000(2) 0.017(2) 0.016(2)
F6 0.173(12) 0.065(6) 0.076(7) 0.000(5) -0.035(7) 0.005(7)
F7 0.179(13) 0.106(9) 0.094(8) -0.015(7) -0.042(9) -0.027(9)
F8 0.174(6) 0.160(6) 0.089(4) -0.024(4) -0.073(4) 0.008(5)
F9 0.137(10) 0.156(11) 0.057(6) 0.020(6) -0.005(7) 0.032(8)
F10 0.087(7) 0.096(7) 0.069(6) 0.025(5) -0.003(5) -0.018(6)
F11 0.053(3) 0.085(3) 0.116(4) 0.033(3) 0.023(3) 0.005(2)
F12 0.042(2) 0.133(4) 0.095(3) 0.009(3) 0.023(2) 0.006(3)
F13 0.050(3) 0.100(4) 0.119(4) -0.033(3) 0.009(2) 0.028(2)
F14 0.067(3) 0.062(3) 0.129(4) 0.003(3) 0.009(3) 0.019(2)
F15 0.056(3) 0.065(3) 0.112(4) 0.021(2) 0.027(2) 0.010(2)
O1 0.067(4) 0.087(4) 0.086(4) -0.029(3) 0.023(3) 0.011(3)
O2 0.026(2) 0.081(3) 0.074(3) -0.005(3) 0.001(2) -0.007(2)
O3 0.089(4) 0.052(3) 0.065(3) -0.005(2) 0.029(3) 0.005(3)
O4 0.022(2) 0.110(4) 0.078(3) -0.003(3) -0.003(2) 0.004(3)
N1 0.025(2) 0.050(3) 0.047(3) 0.002(2) 0.0098(19) 0.003(2)
N2 0.019(2) 0.054(3) 0.043(2) -0.002(2) 0.0023(18) 0.009(2)
N3 0.025(2) 0.048(3) 0.042(2) -0.001(2) 0.0027(18) 0.006(2)
N4 0.022(2) 0.051(3) 0.045(3) -0.001(2) 0.0019(18) 0.007(2)
N5 0.036(3) 0.046(3) 0.053(3) -0.003(2) 0.006(2) 0.000(2)
N6 0.022(2) 0.054(3) 0.058(3) -0.004(2) 0.000(2) 0.003(2)
N7 0.034(3) 0.050(3) 0.052(3) -0.001(2) -0.001(2) 0.004(2)
N8 0.032(3) 0.063(3) 0.047(3) 0.003(2) 0.004(2) 0.001(2)
C1 0.021(3) 0.060(4) 0.064(4) 0.002(3) 0.007(2) 0.003(3)
C0AA 0.020(3) 0.074(5) 0.075(5) -0.002(4) 0.008(3) 0.007(3)
C1AA 0.032(3) 0.069(4) 0.061(4) -0.011(3) 0.014(3) 0.008(3)
C2AA 0.027(3) 0.059(4) 0.052(3) 0.003(3) 0.010(2) 0.009(3)
C3AA 0.033(3) 0.051(3) 0.046(3) -0.002(3) 0.008(2) 0.006(3)
C6 0.030(3) 0.048(3) 0.046(3) -0.003(2) 0.003(2) 0.007(2)
C4AA 0.035(3) 0.051(3) 0.052(3) -0.012(3) 0.011(3) 0.003(3)
C5AA 0.032(3) 0.053(4) 0.060(4) -0.006(3) 0.003(3) 0.004(3)
C9 0.027(3) 0.048(3) 0.045(3) -0.003(2) 0.000(2) 0.002(2)
C10 0.025(3) 0.051(3) 0.047(3) 0.001(3) 0.005(2) 0.004(2)
C11 0.026(3) 0.051(3) 0.046(3) -0.002(3) 0.004(2) 0.010(2)
C12 0.030(3) 0.050(3) 0.051(3) -0.004(3) 0.008(2) 0.010(3)
C13 0.031(3) 0.054(4) 0.045(3) -0.004(3) 0.008(2) 0.009(3)
C14 0.028(3) 0.052(3) 0.038(3) 0.000(2) 0.008(2) 0.004(2)
C15 0.034(3) 0.041(3) 0.040(3) 0.001(2) 0.009(2) 0.003(2)
C16 0.030(3) 0.046(3) 0.047(3) -0.002(2) 0.002(2) 0.007(2)
C17 0.041(3) 0.059(4) 0.051(4) -0.010(3) -0.001(3) 0.005(3)
C18 0.030(3) 0.068(4) 0.058(4) -0.005(3) -0.004(3) 0.001(3)
C19 0.026(3) 0.048(3) 0.055(3) 0.005(3) -0.001(2) 0.001(2)
C20 0.025(3) 0.057(4) 0.063(4) 0.002(3) 0.001(3) 0.005(3)
C21 0.029(3) 0.051(4) 0.058(4) -0.007(3) 0.013(3) 0.008(3)
C22 0.048(4) 0.056(4) 0.057(4) -0.005(3) 0.008(3) 0.006(3)
C23 0.043(4) 0.058(4) 0.084(5) -0.016(4) 0.014(3) 0.007(3)
C24 0.045(4) 0.071(5) 0.071(5) -0.028(4) 0.014(3) 0.001(3)
C25 0.060(5) 0.104(6) 0.055(4) -0.016(4) 0.020(4) 0.012(4)
C26 0.048(4) 0.075(5) 0.051(4) -0.005(3) 0.011(3) 0.024(3)
C27 0.074(6) 0.104(8) 0.132(9) -0.054(7) 0.003(6) 0.024(6)
C28 0.027(3) 0.048(3) 0.051(3) -0.004(3) 0.005(2) 0.007(2)
C29 0.032(3) 0.057(4) 0.051(3) -0.001(3) -0.001(2) 0.001(3)
C30 0.035(3) 0.059(4) 0.055(4) -0.001(3) -0.002(3) 0.003(3)
C31 0.025(3) 0.063(4) 0.065(4) -0.005(3) 0.000(3) 0.008(3)
C32 0.034(3) 0.071(4) 0.055(4) 0.000(3) 0.012(3) 0.007(3)
C33 0.025(3) 0.063(4) 0.054(3) -0.003(3) 0.001(2) 0.008(3)
C34 0.030(3) 0.095(6) 0.088(6) -0.017(5) 0.007(3) -0.002(4)
C35 0.030(3) 0.055(4) 0.045(3) -0.002(3) 0.007(2) 0.007(3)
C36 0.055(4) 0.050(4) 0.055(4) 0.000(3) 0.017(3) -0.005(3)
C37 0.063(4) 0.063(4) 0.049(4) -0.007(3) 0.023(3) -0.003(3)
C38 0.054(4) 0.044(3) 0.044(3) -0.007(3) 0.009(3) 0.005(3)
C39 0.051(4) 0.043(3) 0.052(4) 0.004(3) 0.012(3) 0.001(3)
C40 0.045(3) 0.057(4) 0.043(3) 0.002(3) 0.012(3) 0.001(3)
C41 0.105(7) 0.047(4) 0.083(6) 0.000(4) 0.034(5) 0.003(4)
C42 0.028(3) 0.059(4) 0.058(4) 0.001(3) 0.006(3) 0.006(3)
C43 0.031(3) 0.108(7) 0.080(5) 0.031(5) 0.007(3) -0.001(4)
C44 0.036(4) 0.121(8) 0.088(6) 0.044(5) -0.006(4) -0.001(4)
C45 0.026(3) 0.077(5) 0.067(4) -0.006(4) 0.001(3) 0.000(3)
C46 0.033(3) 0.055(4) 0.095(6) 0.004(4) 0.006(3) 0.001(3)
C47 0.037(3) 0.059(4) 0.085(5) 0.010(4) 0.000(3) 0.007(3)
C48 0.038(4) 0.106(7) 0.109(7) -0.014(6) 0.011(4) -0.012(4)
C49 0.031(3) 0.055(4) 0.060(4) 0.000(3) 0.008(3) -0.001(3)
C50 0.036(3) 0.057(4) 0.064(4) -0.010(3) 0.004(3) -0.007(3)
C51 0.032(3) 0.064(4) 0.070(4) 0.002(3) 0.006(3) 0.003(3)
C52 0.028(3) 0.055(4) 0.058(4) 0.001(3) 0.010(3) 0.003(3)
C53 0.037(3) 0.048(3) 0.049(3) 0.003(3) 0.007(3) 0.004(3)
C54 0.040(3) 0.058(4) 0.038(3) 0.002(3) 0.005(2) 0.004(3)
C55 0.041(3) 0.060(4) 0.049(3) 0.010(3) 0.011(3) 0.002(3)
C56 0.054(4) 0.065(4) 0.043(3) -0.001(3) 0.006(3) -0.006(3)
C57 0.042(3) 0.060(4) 0.041(3) 0.004(3) 0.003(2) -0.003(3)
C58 0.041(3) 0.063(4) 0.048(3) 0.003(3) -0.003(3) -0.002(3)
C59 0.038(3) 0.064(4) 0.049(3) 0.002(3) -0.006(3) -0.006(3)
C60 0.036(3) 0.081(5) 0.058(4) 0.010(4) -0.006(3) -0.005(3)
C61 0.034(3) 0.068(4) 0.059(4) 0.000(3) -0.004(3) 0.007(3)
C62 0.031(3) 0.050(4) 0.053(3) 0.000(3) 0.005(2) 0.003(3)
C63 0.034(3) 0.047(3) 0.058(4) 0.003(3) 0.004(3) 0.004(3)
C64 0.033(3) 0.044(3) 0.054(3) 0.003(3) 0.009(3) 0.003(3)
C65 0.042(4) 0.051(4) 0.068(4) -0.007(3) 0.004(3) -0.001(3)
C66 0.042(4) 0.049(4) 0.071(4) -0.004(3) 0.005(3) -0.001(3)
C67 0.030(3) 0.044(3) 0.057(4) -0.002(3) 0.001(2) 0.000(2)
C68 0.040(3) 0.073(5) 0.048(3) -0.002(3) 0.009(3) 0.002(3)
C69 0.050(4) 0.094(6) 0.054(4) 0.007(4) 0.015(3) -0.018(4)
C70 0.060(5) 0.110(7) 0.064(5) -0.001(5) 0.022(4) -0.020(5)
C71 0.050(5) 0.146(9) 0.064(5) -0.017(5) 0.027(4) -0.013(5)
C72 0.047(4) 0.112(7) 0.063(5) -0.016(5) 0.009(3) 0.020(5)
C73 0.050(4) 0.068(5) 0.055(4) 0.007(3) 0.016(3) 0.005(3)
C74 0.050(4) 0.067(5) 0.051(4) -0.001(3) -0.004(3) -0.006(3)
C75 0.085(8) 0.078(7) 0.066(7) 0.003(6) -0.005(7) 0.001(7)
C76 0.089(8) 0.089(8) 0.075(7) -0.009(6) -0.006(7) -0.004(7)
C77 0.129(9) 0.106(8) 0.059(5) -0.007(5) -0.041(5) 0.006(7)
C78 0.083(8) 0.094(7) 0.059(7) 0.002(6) 0.002(6) 0.013(6)
C79 0.071(8) 0.077(7) 0.050(6) 0.004(5) 0.001(6) 0.003(6)
C80 0.031(3) 0.051(4) 0.065(4) 0.004(3) 0.004(3) 0.007(3)
C81 0.034(3) 0.069(5) 0.076(5) 0.007(4) 0.012(3) 0.008(3)
C82 0.035(4) 0.092(6) 0.068(5) 0.004(4) 0.015(3) 0.008(4)
C83 0.034(3) 0.074(5) 0.080(5) -0.024(4) 0.005(3) 0.015(3)
C84 0.045(4) 0.050(4) 0.089(5) -0.005(4) 0.001(4) 0.008(3)
C85 0.037(3) 0.056(4) 0.073(5) 0.004(3) 0.010(3) 0.002(3)
C76A 0.092(8) 0.095(7) 0.086(7) -0.006(6) -0.018(6) -0.017(7)
C75A 0.086(8) 0.092(7) 0.075(7) 0.008(6) -0.011(6) -0.019(7)
F6A 0.123(9) 0.163(11) 0.115(8) 0.042(8) -0.042(7) -0.093(8)
F7A 0.162(12) 0.168(12) 0.167(11) -0.010(9) -0.073(9) -0.081(10)
F10A 0.144(12) 0.111(10) 0.091(8) 0.032(7) -0.025(8) -0.042(9)
F9A 0.147(12) 0.136(11) 0.082(9) 0.042(8) -0.028(9) 0.008(9)
C79A 0.064(8) 0.080(8) 0.057(7) 0.007(6) 0.001(6) -0.011(6)
C78A 0.075(8) 0.095(8) 0.056(7) 0.008(6) 0.002(6) 0.010(7)

loop_
_atom_type_symbol
_atom_type_description
_atom_type_scat_dispersion_real
_atom_type_scat_dispersion_imag
_atom_type_scat_source
C C 0.0033 0.0016 'International Tables Vol C Tables 4.2.6.8 and 6.1.1.4'
H H 0.0000 0.0000 'International Tables Vol C Tables 4.2.6.8 and 6.1.1.4'
Co Co 0.3494 0.9721 'International Tables Vol C Tables 4.2.6.8 and 6.1.1.4'
F F 0.0171 0.0103 'International Tables Vol C Tables 4.2.6.8 and 6.1.1.4'
N N 0.0061 0.0033 'International Tables Vol C Tables 4.2.6.8 and 6.1.1.4'
O O 0.0106 0.0060 'International Tables Vol C Tables 4.2.6.8 and 6.1.1.4'
Sn Sn -0.6537 1.4246 'International Tables Vol C Tables 4.2.6.8 and 6.1.1.4'

loop_
_geom_angle_atom_site_label_1
_geom_angle_atom_site_label_2
_geom_angle_atom_site_label_3
_geom_angle
N5 Sn1 Co1 108.80(14)
N5 Sn1 N7 130.3(2)
N6 Sn1 Co1 109.88(14)
N6 Sn1 N5 73.47(18)
N6 Sn1 N7 80.60(19)
N6 Sn1 N8 131.2(2)
N7 Sn1 Co1 119.75(14)
N8 Sn1 Co1 117.54(15)
N8 Sn1 N5 80.96(19)
N8 Sn1 N7 85.66(19)
N1 Co1 Sn1 96.26(14)
N1 Co1 N2 89.73(19)
N1 Co1 N3 169.9(2)
N2 Co1 Sn1 92.44(14)
N2 Co1 N3 89.50(19)
N3 Co1 Sn1 93.83(14)
N4 Co1 Sn1 89.48(14)
N4 Co1 N1 90.3(2)
N4 Co1 N2 178.1(2)
N4 Co1 N3 90.15(19)
C24 O1 C27 116.9(7)
C31 O2 C34 117.6(5)
C38 O3 C41 118.5(5)
C45 O4 C48 116.9(6)
C1 N1 Co1 127.1(4)
C2AA N1 Co1 128.5(4)
C2AA N1 C1 104.4(5)
C6 N2 Co1 127.6(3)
C9 N2 Co1 127.9(4)
C9 N2 C6 104.0(5)
C11 N3 Co1 127.6(4)
C11 N3 C14 105.2(4)
C14 N3 Co1 126.6(4)
C16 N4 Co1 128.3(4)
C16 N4 C19 104.1(5)
C19 N4 Co1 127.6(4)
C49 N5 Sn1 116.8(4)
C49 N5 C52 109.7(5)
C52 N5 Sn1 133.4(4)
C64 N6 Sn1 133.8(4)
C67 N6 Sn1 116.6(4)
C67 N6 C64 108.9(5)
C59 N7 Sn1 125.1(4)
C59 N7 C62 108.1(5)
C62 N7 Sn1 126.3(4)
C54 N8 Sn1 126.4(4)
C57 N8 Sn1 123.9(4)
C57 N8 C54 107.8(5)
N1 C1 C0AA 109.3(6)
C20 C1 N1 126.1(5)
C20 C1 C0AA 124.6(6)
C1 C0AA H0AA 125.8
C1AA C0AA C1 108.4(5)
C1AA C0AA H0AA 125.8
C0AA C1AA H1AA 126.3
C0AA C1AA C2AA 107.3(6)
C2AA C1AA H1AA 126.3
N1 C2AA C1AA 110.4(5)
C3AA C2AA N1 125.0(5)
C3AA C2AA C1AA 124.6(6)
C2AA C3AA C21 118.1(5)
C6 C3AA C2AA 122.9(5)
C6 C3AA C21 118.9(5)
N2 C6 C4AA 110.2(5)
C3AA C6 N2 125.0(5)
C3AA C6 C4AA 124.7(5)
C6 C4AA H4AA 126.2
C5AA C4AA C6 107.7(5)
C5AA C4AA H4AA 126.2
C4AA C5AA H5AA 126.5
C4AA C5AA C9 107.1(5)
C9 C5AA H5AA 126.5
N2 C9 C5AA 111.0(5)
N2 C9 C10 125.6(5)
C10 C9 C5AA 123.2(5)
C9 C10 C28 119.8(5)
C11 C10 C9 120.7(5)
C11 C10 C28 119.5(5)
N3 C11 C12 110.1(5)
C10 C11 N3 126.4(5)
C10 C11 C12 123.5(5)
C11 C12 H12 126.4
C13 C12 C11 107.3(5)
C13 C12 H12 126.4
C12 C13 H13 126.1
C12 C13 C14 107.8(5)
C14 C13 H13 126.1
N3 C14 C13 109.5(5)
C15 C14 N3 126.7(5)
C15 C14 C13 123.8(5)
C14 C15 C16 121.5(5)
C14 C15 C35 118.6(5)
C16 C15 C35 119.6(5)
N4 C16 C15 125.6(5)
N4 C16 C17 110.9(5)
C15 C16 C17 123.2(5)
C16 C17 H17 126.5
C18 C17 C16 107.0(6)
C18 C17 H17 126.5
C17 C18 H18 126.2
C17 C18 C19 107.5(5)
C19 C18 H18 126.2
N4 C19 C18 110.4(5)
C20 C19 N4 124.9(6)
C20 C19 C18 124.1(5)
C1 C20 C19 122.6(5)
C1 C20 C42 118.8(5)
C19 C20 C42 118.5(6)
C22 C21 C3AA 119.2(6)
C26 C21 C3AA 122.8(6)
C26 C21 C22 117.9(6)
C21 C22 H22 119.4
C21 C22 C23 121.2(7)
C23 C22 H22 119.4
C22 C23 H23 120.4
C24 C23 C22 119.3(7)
C24 C23 H23 120.4
C23 C24 O1 124.5(7)
C23 C24 C25 121.2(7)
C25 C24 O1 114.2(7)
C24 C25 H25 120.3
C24 C25 C26 119.4(7)
C26 C25 H25 120.3
C21 C26 C25 120.9(7)
C21 C26 H26 119.5
C25 C26 H26 119.5
O1 C27 H27A 109.5
O1 C27 H27B 109.5
O1 C27 H27C 109.5
H27A C27 H27B 109.5
H27A C27 H27C 109.5
H27B C27 H27C 109.5
C29 C28 C10 122.1(5)
C29 C28 C33 117.1(5)
C33 C28 C10 120.8(5)
C28 C29 H29 119.0
C28 C29 C30 122.0(6)
C30 C29 H29 119.0
C29 C30 H30 120.1
C31 C30 C29 119.8(6)
C31 C30 H30 120.1
O2 C31 C30 115.9(6)
O2 C31 C32 124.3(6)
C30 C31 C32 119.8(6)
C31 C32 H32 120.3
C31 C32 C33 119.3(6)
C33 C32 H32 120.3
C28 C33 C32 121.8(6)
C28 C33 H33 119.1
C32 C33 H33 119.1
O2 C34 H34A 109.5
O2 C34 H34B 109.5
O2 C34 H34C 109.5
H34A C34 H34B 109.5
H34A C34 H34C 109.5
H34B C34 H34C 109.5
C36 C35 C15 121.7(6)
C40 C35 C15 120.9(5)
C40 C35 C36 117.3(6)
C35 C36 H36 119.7
C37 C36 C35 120.6(6)
C37 C36 H36 119.7
C36 C37 H37 119.6
C36 C37 C38 120.7(6)
C38 C37 H37 119.6
O3 C38 C37 116.3(5)
C39 C38 O3 124.3(6)
C39 C38 C37 119.4(6)
C38 C39 H39 120.7
C38 C39 C40 118.6(6)
C40 C39 H39 120.7
C35 C40 C39 123.3(6)
C35 C40 H40 118.4
C39 C40 H40 118.4
O3 C41 H41A 109.5
O3 C41 H41B 109.5
O3 C41 H41C 109.5
H41A C41 H41B 109.5
H41A C41 H41C 109.5
H41B C41 H41C 109.5
C43 C42 C20 119.5(6)
C47 C42 C20 122.5(6)
C47 C42 C43 117.9(6)
C42 C43 H43 119.9
C44 C43 C42 120.1(7)
C44 C43 H43 119.9
C43 C44 H44 119.5
C45 C44 C43 121.0(7)
C45 C44 H44 119.5
C44 C45 O4 115.7(7)
C44 C45 C46 119.7(6)
C46 C45 O4 124.7(7)
C45 C46 H46 120.4
C45 C46 C47 119.2(7)
C47 C46 H46 120.4
C42 C47 C46 122.1(7)
C42 C47 H47 119.0
C46 C47 H47 119.0
O4 C48 H48A 109.5
O4 C48 H48B 109.5
O4 C48 H48C 109.5
H48A C48 H48B 109.5
H48A C48 H48C 109.5
H48B C48 H48C 109.5
N5 C49 C50 108.5(5)
N5 C49 C67 114.1(5)
C50 C49 C67 136.4(6)
C49 C50 H50 126.4
C51 C50 C49 107.1(6)
C51 C50 H50 126.4
C50 C51 H51 126.2
C50 C51 C52 107.6(6)
C52 C51 H51 126.2
N5 C52 C51 107.0(5)
N5 C52 C53 120.5(6)
C53 C52 C51 132.0(6)
C52 C53 C54 125.0(5)
C52 C53 C68 117.9(6)
C54 C53 C68 116.4(5)
N8 C54 C53 124.6(5)
N8 C54 C55 107.3(5)
C53 C54 C55 127.3(6)
C54 C55 H55 125.4
C56 C55 C54 109.2(6)
C56 C55 H55 125.4
C55 C56 H56 126.3
C55 C56 C57 107.4(6)
C57 C56 H56 126.3
N8 C57 C56 108.0(5)
N8 C57 C58 124.5(6)
C58 C57 C56 126.9(6)
C57 C58 C59 125.8(6)
C57 C58 C74 116.4(6)
C59 C58 C74 117.0(6)
N7 C59 C58 124.5(6)
N7 C59 C60 107.8(6)
C58 C59 C60 127.5(6)
C59 C60 H60 126.2
C61 C60 C59 107.7(6)
C61 C60 H60 126.2
C60 C61 H61 125.1
C60 C61 C62 109.9(6)
C62 C61 H61 125.1
N7 C62 C61 106.5(5)
C63 C62 N7 126.5(5)
C63 C62 C61 126.4(6)
C62 C63 C64 124.5(6)
C62 C63 C80 117.7(5)
C64 C63 C80 117.3(6)
N6 C64 C63 118.9(5)
N6 C64 C65 107.4(5)
C63 C64 C65 133.1(6)
C64 C65 H65 126.1
C66 C65 C64 107.8(6)
C66 C65 H65 126.1
C65 C66 H66 126.1
C65 C66 C67 107.8(6)
C67 C66 H66 126.1
N6 C67 C49 113.3(5)
N6 C67 C66 107.9(5)
C66 C67 C49 138.2(6)
C69 C68 C53 120.1(7)
C73 C68 C53 123.5(6)
C73 C68 C69 116.5(6)
F1 C69 C68 120.6(6)
F1 C69 C70 117.5(7)
C70 C69 C68 121.7(8)
F2 C70 C69 120.9(9)
F2 C70 C71 119.6(8)
C71 C70 C69 119.4(8)
F3 C71 C70 120.0(9)
F3 C71 C72 119.1(10)
C70 C71 C72 120.9(7)
F4 C72 C71 121.1(8)
F4 C72 C73 120.1(8)
C71 C72 C73 118.8(8)
F5 C73 C68 119.9(6)
F5 C73 C72 117.4(7)
C68 C73 C72 122.7(7)
C75 C74 C58 123.1(11)
C75 C74 C79A 117.4(15)
C79 C74 C58 121.2(10)
C79 C74 C75A 114.6(14)
C75A C74 C58 124.0(10)
C79A C74 C58 119.1(12)
F6 C75 C76 114.0(19)
C74 C75 F6 122.9(18)
C74 C75 C76 123.0(19)
F7 C76 C75 123.4(16)
F7 C76 C77 115.1(16)
C75 C76 C77 119.6(18)
F8 C77 C76 121.6(12)
F8 C77 C78 118.4(12)
F8 C77 C76A 118.3(12)
F8 C77 C78A 120.8(13)
C76A C77 C78 122.9(14)
C78A C77 C76 116.7(15)
F9 C78 C77 120.2(16)
F9 C78 C79 122.3(13)
C77 C78 C79 117.3(18)
F10 C79 C74 118.2(14)
F10 C79 C78 117.4(11)
C74 C79 C78 124.4(19)
C81 C80 C63 123.2(6)
C85 C80 C63 120.7(6)
C85 C80 C81 116.2(6)
F11 C81 C80 119.8(6)
F11 C81 C82 118.3(6)
C82 C81 C80 121.9(7)
F12 C82 C81 120.5(7)
C83 C82 F12 119.4(7)
C83 C82 C81 120.1(7)
C82 C83 F13 121.3(7)
C84 C83 F13 118.2(7)
C84 C83 C82 120.4(6)
F14 C84 C83 121.2(7)
F14 C84 C85 120.3(7)
C83 C84 C85 118.6(7)
F15 C85 C80 120.3(6)
F15 C85 C84 116.9(6)
C80 C85 C84 122.8(6)
C77 C76A C75A 116.5(18)
C77 C76A F7A 124.9(17)
F7A C76A C75A 118.5(19)
C74 C75A C76A 123.5(18)
F6A C75A C74 120.4(16)
F6A C75A C76A 116.1(18)
C74 C79A C78A 121(2)
F10A C79A C74 122.0(17)
F10A C79A C78A 116.9(16)
C77 C78A F9A 118.5(17)
C77 C78A C79A 121(2)
C79A C78A F9A 120.5(15)

loop_
_geom_bond_atom_site_label_1
_geom_bond_atom_site_label_2
_geom_bond_distance
Sn1 Co1 2.4559(10)
Sn1 N5 2.120(5)
Sn1 N6 2.107(5)
Sn1 N7 2.122(5)
Sn1 N8 2.108(5)
Co1 N1 1.957(4)
Co1 N2 1.960(5)
Co1 N3 1.967(4)
Co1 N4 1.955(5)
F1 C69 1.343(9)
F2 C70 1.336(10)
F3 C71 1.358(8)
F4 C72 1.334(10)
F5 C73 1.340(8)
F6 C75 1.36(3)
F7 C76 1.35(2)
F8 C77 1.336(9)
F9 C78 1.30(2)
F10 C79 1.32(2)
F11 C81 1.344(8)
F12 C82 1.360(8)
F13 C83 1.362(7)
F14 C84 1.342(8)
F15 C85 1.361(7)
O1 C24 1.391(8)
O1 C27 1.432(10)
O2 C31 1.370(7)
O2 C34 1.413(9)
O3 C38 1.373(7)
O3 C41 1.413(8)
O4 C45 1.374(7)
O4 C48 1.418(10)
N1 C1 1.398(7)
N1 C2AA 1.396(8)
N2 C6 1.408(7)
N2 C9 1.390(7)
N3 C11 1.390(7)
N3 C14 1.391(7)
N4 C16 1.381(7)
N4 C19 1.399(7)
N5 C49 1.360(8)
N5 C52 1.371(7)
N6 C64 1.379(7)
N6 C67 1.377(7)
N7 C59 1.390(8)
N7 C62 1.408(7)
N8 C54 1.405(7)
N8 C57 1.389(8)
C1 C0AA 1.434(8)
C1 C20 1.377(9)
C0AA H0AA 0.9300
C0AA C1AA 1.329(9)
C1AA H1AA 0.9300
C1AA C2AA 1.426(8)
C2AA C3AA 1.385(8)
C3AA C6 1.385(8)
C3AA C21 1.501(8)
C6 C4AA 1.429(8)
C4AA H4AA 0.9300
C4AA C5AA 1.350(8)
C5AA H5AA 0.9300
C5AA C9 1.432(8)
C9 C10 1.408(8)
C10 C11 1.387(8)
C10 C28 1.491(7)
C11 C12 1.434(7)
C12 H12 0.9300
C12 C13 1.344(8)
C13 H13 0.9300
C13 C14 1.439(7)
C14 C15 1.389(8)
C15 C16 1.396(7)
C15 C35 1.483(8)
C16 C17 1.435(8)
C17 H17 0.9300
C17 C18 1.343(8)
C18 H18 0.9300
C18 C19 1.426(9)
C19 C20 1.388(8)
C20 C42 1.512(8)
C21 C22 1.397(8)
C21 C26 1.394(9)
C22 H22 0.9300
C22 C23 1.403(9)
C23 H23 0.9300
C23 C24 1.365(10)
C24 C25 1.381(11)
C25 H25 0.9300
C25 C26 1.399(9)
C26 H26 0.9300
C27 H27A 0.9600
C27 H27B 0.9600
C27 H27C 0.9600
C28 C29 1.383(8)
C28 C33 1.386(8)
C29 H29 0.9300
C29 C30 1.387(8)
C30 H30 0.9300
C30 C31 1.379(9)
C31 C32 1.380(9)
C32 H32 0.9300
C32 C33 1.398(8)
C33 H33 0.9300
C34 H34A 0.9600
C34 H34B 0.9600
C34 H34C 0.9600
C35 C36 1.396(8)
C35 C40 1.368(8)
C36 H36 0.9300
C36 C37 1.379(9)
C37 H37 0.9300
C37 C38 1.393(9)
C38 C39 1.373(8)
C39 H39 0.9300
C39 C40 1.392(9)
C40 H40 0.9300
C41 H41A 0.9600
C41 H41B 0.9600
C41 H41C 0.9600
C42 C43 1.399(9)
C42 C47 1.354(9)
C43 H43 0.9300
C43 C44 1.388(9)
C44 H44 0.9300
C44 C45 1.365(10)
C45 C46 1.367(10)
C46 H46 0.9300
C46 C47 1.406(9)
C47 H47 0.9300
C48 H48A 0.9600
C48 H48B 0.9600
C48 H48C 0.9600
C49 C50 1.413(8)
C49 C67 1.427(8)
C50 H50 0.9300
C50 C51 1.384(9)
C51 H51 0.9300
C51 C52 1.431(9)
C52 C53 1.398(9)
C53 C54 1.411(8)
C53 C68 1.509(8)
C54 C55 1.426(9)
C55 H55 0.9300
C55 C56 1.356(9)
C56 H56 0.9300
C56 C57 1.443(9)
C57 C58 1.408(9)
C58 C59 1.415(9)
C58 C74 1.496(9)
C59 C60 1.440(9)
C60 H60 0.9300
C60 C61 1.342(10)
C61 H61 0.9300
C61 C62 1.428(8)
C62 C63 1.399(9)
C63 C64 1.415(8)
C63 C80 1.506(8)
C64 C65 1.419(9)
C65 H65 0.9300
C65 C66 1.378(9)
C66 H66 0.9300
C66 C67 1.407(9)
C68 C69 1.403(10)
C68 C73 1.377(10)
C69 C70 1.385(10)
C70 C71 1.367(13)
C71 C72 1.375(13)
C72 C73 1.387(9)
C74 C75 1.35(2)
C74 C79 1.380(10)
C74 C75A 1.40(2)
C74 C79A 1.36(2)
C75 C76 1.38(3)
C76 C77 1.383(10)
C77 C78 1.370(10)
C77 C76A 1.37(2)
C77 C78A 1.377(10)
C78 C79 1.387(9)
C80 C81 1.376(9)
C80 C85 1.371(9)
C81 C82 1.373(9)
C82 C83 1.356(11)
C83 C84 1.356(10)
C84 C85 1.389(9)
C76A C75A 1.41(3)
C76A F7A 1.38(2)
C75A F6A 1.35(2)
F10A C79A 1.34(3)
F9A C78A 1.39(3)
C79A C78A 1.392(10)

loop_
_geom_torsion_atom_site_label_1
_geom_torsion_atom_site_label_2
_geom_torsion_atom_site_label_3
_geom_torsion_atom_site_label_4
_geom_torsion
Sn1 N5 C49 C50 -174.1(4)
Sn1 N5 C49 C67 15.3(7)
Sn1 N5 C52 C51 173.7(4)
Sn1 N5 C52 C53 -13.3(9)
Sn1 N6 C64 C63 22.6(9)
Sn1 N6 C64 C65 -165.5(5)
Sn1 N6 C67 C49 -20.1(7)
Sn1 N6 C67 C66 167.2(4)
Sn1 N7 C59 C58 15.4(9)
Sn1 N7 C59 C60 -170.0(4)
Sn1 N7 C62 C61 169.7(4)
Sn1 N7 C62 C63 -18.7(9)
Sn1 N8 C54 C53 28.3(9)
Sn1 N8 C54 C55 -160.8(4)
Sn1 N8 C57 C56 160.9(4)
Sn1 N8 C57 C58 -27.2(9)
Co1 N1 C1 C0AA -173.6(4)
Co1 N1 C1 C20 8.1(10)
Co1 N1 C2AA C1AA 172.9(4)
Co1 N1 C2AA C3AA -9.2(9)
Co1 N2 C6 C3AA -13.5(9)
Co1 N2 C6 C4AA 170.0(4)
Co1 N2 C9 C5AA -169.6(4)
Co1 N2 C9 C10 15.2(9)
Co1 N3 C11 C10 12.7(9)
Co1 N3 C11 C12 -168.5(4)
Co1 N3 C14 C13 168.2(4)
Co1 N3 C14 C15 -11.6(8)
Co1 N4 C16 C15 -9.3(9)
Co1 N4 C16 C17 176.2(4)
Co1 N4 C19 C18 -176.2(4)
Co1 N4 C19 C20 12.1(9)
F1 C69 C70 F2 -2.1(12)
F1 C69 C70 C71 175.0(8)
F2 C70 C71 F3 -2.5(13)
F2 C70 C71 C72 178.8(8)
F3 C71 C72 F4 2.8(12)
F3 C71 C72 C73 179.8(7)
F4 C72 C73 F5 -1.5(11)
F4 C72 C73 C68 177.2(7)
F6 C75 C76 F7 -6(4)
F6 C75 C76 C77 -169(2)
F7 C76 C77 F8 13(3)
F7 C76 C77 C78A -178(2)
F8 C77 C78 F9 2(3)
F8 C77 C78 C79 176.7(15)
F8 C77 C76A C75A -179.8(16)
F8 C77 C76A F7A 1(3)
F8 C77 C78A F9A -4(3)
F8 C77 C78A C79A -179.4(18)
F9 C78 C79 F10 -3(3)
F9 C78 C79 C74 -178.7(19)
F11 C81 C82 F12 -0.7(11)
F11 C81 C82 C83 179.5(7)
F12 C82 C83 F13 0.2(11)
F12 C82 C83 C84 176.6(7)
F13 C83 C84 F14 -0.9(11)
F13 C83 C84 C85 178.8(7)
F14 C84 C85 F15 -0.1(11)
F14 C84 C85 C80 179.8(7)
O1 C24 C25 C26 -178.8(7)
O2 C31 C32 C33 177.0(6)
O3 C38 C39 C40 178.7(6)
O4 C45 C46 C47 179.2(7)
N1 C1 C0AA C1AA -1.8(8)
N1 C1 C20 C19 -9.0(11)
N1 C1 C20 C42 173.8(6)
N1 C2AA C3AA C6 5.9(10)
N1 C2AA C3AA C21 -173.2(6)
N2 C6 C4AA C5AA 0.6(7)
N2 C9 C10 C11 -1.8(9)
N2 C9 C10 C28 176.4(5)
N3 C11 C12 C13 -1.4(7)
N3 C14 C15 C16 3.7(9)
N3 C14 C15 C35 177.3(5)
N4 C16 C17 C18 1.3(8)
N4 C19 C20 C1 -1.4(10)
N4 C19 C20 C42 175.8(6)
N5 C49 C50 C51 -2.0(8)
N5 C49 C67 N6 3.0(8)
N5 C49 C67 C66 172.6(7)
N5 C52 C53 C54 -6.1(10)
N5 C52 C53 C68 -175.8(6)
N6 C64 C65 C66 -2.1(7)
N7 C59 C60 C61 -0.9(8)
N7 C62 C63 C64 -5.3(10)
N7 C62 C63 C80 -176.9(6)
N8 C54 C55 C56 -2.1(7)
N8 C57 C58 C59 0.6(11)
N8 C57 C58 C74 -169.1(6)
C1 N1 C2AA C1AA -4.3(7)
C1 N1 C2AA C3AA 173.5(6)
C1 C0AA C1AA C2AA -0.9(8)
C1 C20 C42 C43 -95.7(8)
C1 C20 C42 C47 83.6(9)
C0AA C1 C20 C19 172.9(6)
C0AA C1 C20 C42 -4.3(10)
C0AA C1AA C2AA N1 3.4(8)
C0AA C1AA C2AA C3AA -174.5(6)
C1AA C2AA C3AA C6 -176.6(6)
C1AA C2AA C3AA C21 4.3(10)
C2AA N1 C1 C0AA 3.7(7)
C2AA N1 C1 C20 -174.6(7)
C2AA C3AA C6 N2 5.7(10)
C2AA C3AA C6 C4AA -178.3(6)
C2AA C3AA C21 C22 60.5(8)
C2AA C3AA C21 C26 -116.8(7)
C3AA C6 C4AA C5AA -175.8(6)
C3AA C21 C22 C23 -179.1(6)
C3AA C21 C26 C25 178.9(6)
C6 N2 C9 C5AA 2.1(7)
C6 N2 C9 C10 -173.2(6)
C6 C3AA C21 C22 -118.6(7)
C6 C3AA C21 C26 64.1(9)
C6 C4AA C5AA C9 0.7(7)
C4AA C5AA C9 N2 -1.8(7)
C4AA C5AA C9 C10 173.6(6)
C5AA C9 C10 C11 -176.5(6)
C5AA C9 C10 C28 1.7(9)
C9 N2 C6 C3AA 174.8(6)
C9 N2 C6 C4AA -1.7(6)
C9 C10 C11 N3 -12.5(9)
C9 C10 C11 C12 168.8(6)
C9 C10 C28 C29 -50.2(9)
C9 C10 C28 C33 128.7(6)
C10 C11 C12 C13 177.5(6)
C10 C28 C29 C30 176.5(6)
C10 C28 C33 C32 -176.9(6)
C11 N3 C14 C13 -3.3(6)
C11 N3 C14 C15 176.9(6)
C11 C10 C28 C29 128.0(7)
C11 C10 C28 C33 -53.1(8)
C11 C12 C13 C14 -0.7(7)
C12 C13 C14 N3 2.6(7)
C12 C13 C14 C15 -177.6(6)
C13 C14 C15 C16 -176.1(6)
C13 C14 C15 C35 -2.5(8)
C14 N3 C11 C10 -176.0(6)
C14 N3 C11 C12 2.9(6)
C14 C15 C16 N4 7.1(9)
C14 C15 C16 C17 -179.1(6)
C14 C15 C35 C36 66.0(8)
C14 C15 C35 C40 -109.5(6)
C15 C16 C17 C18 -173.3(6)
C15 C35 C36 C37 -177.2(6)
C15 C35 C40 C39 178.7(6)
C16 N4 C19 C18 2.2(7)
C16 N4 C19 C20 -169.5(6)
C16 C15 C35 C36 -120.3(7)
C16 C15 C35 C40 64.2(8)
C16 C17 C18 C19 0.1(8)
C17 C18 C19 N4 -1.5(8)
C17 C18 C19 C20 170.3(6)
C18 C19 C20 C1 -172.1(6)
C18 C19 C20 C42 5.1(10)
C19 N4 C16 C15 172.3(6)
C19 N4 C16 C17 -2.1(7)
C19 C20 C42 C43 87.0(9)
C19 C20 C42 C47 -93.8(8)
C20 C1 C0AA C1AA 176.6(7)
C20 C42 C43 C44 -179.0(8)
C20 C42 C47 C46 -180.0(7)
C21 C3AA C6 N2 -175.2(5)
C21 C3AA C6 C4AA 0.7(9)
C21 C22 C23 C24 2.0(11)
C22 C21 C26 C25 1.6(10)
C22 C23 C24 O1 178.9(7)
C22 C23 C24 C25 -2.4(11)
C23 C24 C25 C26 2.3(12)
C24 C25 C26 C21 -1.9(12)
C26 C21 C22 C23 -1.6(10)
C27 O1 C24 C23 -3.4(11)
C27 O1 C24 C25 177.8(8)
C28 C10 C11 N3 169.3(5)
C28 C10 C11 C12 -9.4(9)
C28 C29 C30 C31 -0.5(10)
C29 C28 C33 C32 2.1(10)
C29 C30 C31 O2 -177.3(6)
C29 C30 C31 C32 4.0(10)
C30 C31 C32 C33 -4.3(10)
C31 C32 C33 C28 1.3(10)
C33 C28 C29 C30 -2.4(10)
C34 O2 C31 C30 175.7(6)
C34 O2 C31 C32 -5.6(10)
C35 C15 C16 N4 -166.3(6)
C35 C15 C16 C17 7.5(9)
C35 C36 C37 C38 -0.7(11)
C36 C35 C40 C39 3.0(10)
C36 C37 C38 O3 -177.5(6)
C36 C37 C38 C39 1.8(11)
C37 C38 C39 C40 -0.4(10)
C38 C39 C40 C35 -2.0(10)
C40 C35 C36 C37 -1.6(10)
C41 O3 C38 C37 -179.3(7)
C41 O3 C38 C39 1.5(10)
C42 C43 C44 C45 -1.8(14)
C43 C42 C47 C46 -0.7(11)
C43 C44 C45 O4 -178.3(8)
C43 C44 C45 C46 0.7(14)
C44 C45 C46 C47 0.3(12)
C45 C46 C47 C42 -0.3(12)
C47 C42 C43 C44 1.7(12)
C48 O4 C45 C44 -177.2(8)
C48 O4 C45 C46 3.8(11)
C49 N5 C52 C51 -2.7(7)
C49 N5 C52 C53 170.3(6)
C49 C50 C51 C52 0.4(8)
C50 C49 C67 N6 -164.0(7)
C50 C49 C67 C66 5.6(15)
C50 C51 C52 N5 1.4(8)
C50 C51 C52 C53 -170.5(7)
C51 C52 C53 C54 164.8(7)
C51 C52 C53 C68 -4.8(11)
C52 N5 C49 C50 3.0(7)
C52 N5 C49 C67 -167.7(5)
C52 C53 C54 N8 -2.1(10)
C52 C53 C54 C55 -171.1(6)
C52 C53 C68 C69 60.9(9)
C52 C53 C68 C73 -118.9(8)
C53 C54 C55 C56 168.4(6)
C53 C68 C69 F1 4.1(10)
C53 C68 C69 C70 179.7(7)
C53 C68 C73 F5 -0.8(10)
C53 C68 C73 C72 -179.5(7)
C54 N8 C57 C56 -4.4(7)
C54 N8 C57 C58 167.5(6)
C54 C53 C68 C69 -109.7(7)
C54 C53 C68 C73 70.5(9)
C54 C55 C56 C57 -0.6(8)
C55 C56 C57 N8 3.1(7)
C55 C56 C57 C58 -168.5(6)
C56 C57 C58 C59 170.9(7)
C56 C57 C58 C74 1.2(10)
C57 N8 C54 C53 -166.8(6)
C57 N8 C54 C55 4.0(7)
C57 C58 C59 N7 5.7(11)
C57 C58 C59 C60 -167.8(7)
C57 C58 C74 C75 -76.9(15)
C57 C58 C74 C79 72.9(13)
C57 C58 C74 C75A -111.9(14)
C57 C58 C74 C79A 95.7(14)
C58 C59 C60 C61 173.5(7)
C58 C74 C75 F6 -9(3)
C58 C74 C75 C76 176.3(18)
C58 C74 C79 F10 0(2)
C58 C74 C79 C78 176.4(16)
C58 C74 C75A C76A -179.6(17)
C58 C74 C75A F6A 0(3)
C58 C74 C79A F10A 5(3)
C58 C74 C79A C78A -178.3(18)
C59 N7 C62 C61 -1.9(7)
C59 N7 C62 C63 169.7(6)
C59 C58 C74 C75 112.5(15)
C59 C58 C74 C79 -97.8(13)
C59 C58 C74 C75A 77.4(15)
C59 C58 C74 C79A -74.9(15)
C59 C60 C61 C62 -0.3(8)
C60 C61 C62 N7 1.4(8)
C60 C61 C62 C63 -170.2(6)
C61 C62 C63 C64 164.7(6)
C61 C62 C63 C80 -6.9(10)
C62 N7 C59 C58 -172.9(6)
C62 N7 C59 C60 1.7(7)
C62 C63 C64 N6 4.5(9)
C62 C63 C64 C65 -164.8(7)
C62 C63 C80 C81 -73.5(9)
C62 C63 C80 C85 105.0(8)
C63 C64 C65 C66 168.2(7)
C63 C80 C81 F11 1.6(11)
C63 C80 C81 C82 178.6(7)
C63 C80 C85 F15 0.0(10)
C63 C80 C85 C84 -179.9(7)
C64 N6 C67 C49 168.4(5)
C64 N6 C67 C66 -4.3(7)
C64 C63 C80 C81 114.3(8)
C64 C63 C80 C85 -67.1(9)
C64 C65 C66 C67 -0.5(8)
C65 C66 C67 N6 3.0(8)
C65 C66 C67 C49 -167.0(8)
C67 N6 C64 C63 -167.9(6)
C67 N6 C64 C65 4.0(7)
C67 C49 C50 C51 165.5(8)
C68 C53 C54 N8 167.7(6)
C68 C53 C54 C55 -1.3(10)
C68 C69 C70 F2 -177.7(7)
C68 C69 C70 C71 -0.7(13)
C69 C68 C73 F5 179.4(6)
C69 C68 C73 C72 0.7(11)
C69 C70 C71 F3 -179.6(7)
C69 C70 C71 C72 1.7(14)
C70 C71 C72 F4 -178.4(8)
C70 C71 C72 C73 -1.5(13)
C71 C72 C73 F5 -178.5(7)
C71 C72 C73 C68 0.2(12)
C73 C68 C69 F1 -176.1(7)
C73 C68 C69 C70 -0.5(11)
C74 C58 C59 N7 175.4(6)
C74 C58 C59 C60 1.9(11)
C74 C75 C76 F7 169(2)
C74 C75 C76 C77 6(4)
C74 C79A C78A C77 -2(4)
C74 C79A C78A F9A -178(2)
C75 C74 C79A F10A 178(2)
C75 C74 C79A C78A -5(3)
C75 C76 C77 F8 177.9(18)
C75 C76 C77 C78A -13(3)
C76 C77 C78A F9A -173(2)
C76 C77 C78A C79A 12(3)
C77 C78 C79 F10 -177.6(18)
C77 C78 C79 C74 6(3)
C77 C76A C75A C74 0(3)
C77 C76A C75A F6A -179.6(19)
C78 C77 C76A C75A 8(3)
C78 C77 C76A F7A -171(2)
C79 C74 C75A C76A -4(3)
C79 C74 C75A F6A 175.6(19)
C80 C63 C64 N6 176.1(5)
C80 C63 C64 C65 6.8(10)
C80 C81 C82 F12 -177.8(7)
C80 C81 C82 C83 2.4(12)
C81 C80 C85 F15 178.6(6)
C81 C80 C85 C84 -1.2(11)
C81 C82 C83 F13 -179.9(7)
C81 C82 C83 C84 -3.6(12)
C82 C83 C84 F14 -177.3(7)
C82 C83 C84 C85 2.4(12)
C83 C84 C85 F15 -179.8(7)
C83 C84 C85 C80 0.1(12)
C85 C80 C81 F11 -177.0(7)
C85 C80 C81 C82 0.0(11)
C76A C77 C78 F9 174(2)
C76A C77 C78 C79 -11(3)
C75A C74 C79 F10 -175.3(17)
C75A C74 C79 C78 1(3)
F7A C76A C75A C74 179(2)
F7A C76A C75A F6A -1(3)
F10A C79A C78A C77 174(2)
F10A C79A C78A F9A -1(4)
C79A C74 C75 F6 178(2)
C79A C74 C75 C76 4(3)
